data_4066291
loop_
_publ_author_name
'Higgs, Andrew T.'
'Zinn, Paul J.'
'Sanford, Melanie S.'

_publ_section_title
;
 Synthesis and Reactivity of NiII(Phpy)2(Phpy = 2-Phenylpyridine)&#x2020;
;
_journal_issue 21
_journal_name_full Organometallics
_journal_page_first 5446
_journal_paper_doi 10.1021/om100387z
_journal_volume 29
_journal_year 2010
_chemical_formula_moiety 'C52 H48 Ni P4, 2(C H Cl3), 2(Br)'
_chemical_formula_sum 'C54 H50 Br2 Cl6 Ni P4'
_chemical_formula_weight 1254.05
_chemical_name_systematic
; 
 ? 
;
_space_group_IT_number 2
_symmetry_cell_setting triclinic
_symmetry_space_group_name_Hall '-P 1'
_symmetry_space_group_name_H-M 'P -1'
_atom_sites_solution_hydrogens geom
_atom_sites_solution_primary direct
_atom_sites_solution_secondary difmap
_audit_creation_method SHELXL-97
_cell_angle_alpha 64.596(5)
_cell_angle_beta 84.809(6)
_cell_angle_gamma 77.073(5)
_cell_formula_units_Z 1
_cell_length_a 9.8825(2)
_cell_length_b 12.0388(2)
_cell_length_c 12.8023(9)
_cell_measurement_reflns_used 13204
_cell_measurement_temperature 85(2)
_cell_measurement_theta_max 68.20
_cell_measurement_theta_min 3.80
_cell_volume 1340.96(12)
_computing_cell_refinement 'CrystalClear-SM Expert 7.0r5'
_computing_data_collection 'CrystalClear-SM Expert 7.0r5 (Rigaku, (2010)'
_computing_data_reduction 'CrystalClear-SM Expert 7.0r5'
_computing_molecular_graphics 'Bruker SHELXTL'
_computing_publication_material 'Bruker SHELXTL'
_computing_structure_refinement 'SHELXL-97 (Sheldrick, 2008)'
_computing_structure_solution 'SHELXS-97 (Sheldrick, 2008)'
_diffrn_ambient_temperature 85(2)
_diffrn_measured_fraction_theta_full 0.899
_diffrn_measured_fraction_theta_max 0.899
_diffrn_measurement_device_type 'Saturn 944+ CCD Area Detector'
_diffrn_measurement_method 'omega scans'
_diffrn_radiation_monochromator confocal
_diffrn_radiation_source 'micro-focus rotating anode'
_diffrn_radiation_type CuK\a
_diffrn_radiation_wavelength 1.54187
_diffrn_reflns_av_R_equivalents 0.0523
_diffrn_reflns_av_sigmaI/netI 0.0350
_diffrn_reflns_limit_h_max 11
_diffrn_reflns_limit_h_min -11
_diffrn_reflns_limit_k_max 14
_diffrn_reflns_limit_k_min -14
_diffrn_reflns_limit_l_max 15
_diffrn_reflns_limit_l_min -15
_diffrn_reflns_number 20923
_diffrn_reflns_theta_full 68.20
_diffrn_reflns_theta_max 68.20
_diffrn_reflns_theta_min 3.82
_exptl_absorpt_coefficient_mu 6.429
_exptl_absorpt_correction_T_max 0.7393
_exptl_absorpt_correction_T_min 0.3596
_exptl_absorpt_correction_type multi-scan
_exptl_absorpt_process_details
;
 Jacobson, R. (1998) Private Communication
;
_exptl_crystal_colour yellow
_exptl_crystal_density_diffrn 1.553
_exptl_crystal_density_method 'not measured'
_exptl_crystal_description plate
_exptl_crystal_F_000 634
_exptl_crystal_size_max 0.20
_exptl_crystal_size_mid 0.16
_exptl_crystal_size_min 0.05
_refine_diff_density_max 0.533
_refine_diff_density_min -0.980
_refine_diff_density_rms 0.091
_refine_ls_extinction_method none
_refine_ls_goodness_of_fit_ref 1.059
_refine_ls_hydrogen_treatment constr
_refine_ls_matrix_type full
_refine_ls_number_parameters 304
_refine_ls_number_reflns 4401
_refine_ls_number_restraints 0
_refine_ls_restrained_S_all 1.059
_refine_ls_R_factor_all 0.0373
_refine_ls_R_factor_gt 0.0358
_refine_ls_shift/su_max 0.001
_refine_ls_shift/su_mean 0.000
_refine_ls_structure_factor_coef Fsqd
_refine_ls_weighting_details 'calc w=1/[\s^2^(Fo^2^)+(0.0504P)^2^+2.5753P] where P=(Fo^2^+2Fc^2^)/3'
_refine_ls_weighting_scheme calc
_refine_ls_wR_factor_gt 0.0999
_refine_ls_wR_factor_ref 0.1009
_reflns_number_gt 4174
_reflns_number_total 4401
_reflns_threshold_expression >2sigma(I)
_cod_data_source_file om100387z_si_001.cif
_cod_data_source_block ah6107y
_cod_original_cell_volume 1340.96(10)
_cod_original_sg_symbol_H-M P-1
_cod_database_code 4066291

loop_
_symmetry_equiv_pos_as_xyz
'x, y, z'
'-x, -y, -z'

loop_
_atom_site_label
_atom_site_type_symbol
_atom_site_fract_x
_atom_site_fract_y
_atom_site_fract_z
_atom_site_U_iso_or_equiv
_atom_site_adp_type
_atom_site_occupancy
_atom_site_symmetry_multiplicity
_atom_site_calc_flag
_atom_site_refinement_flags
Br1 Br 0.92532(3) 0.75332(3) 0.21592(3) 0.02138(12) Uani 1 1 d .
Ni1 Ni 0.5000 1.0000 0.0000 0.01269(17) Uani 1 2 d S
P1 P 0.36957(7) 1.03665(7) 0.13924(7) 0.01508(18) Uani 1 1 d .
P2 P 0.35850(7) 0.86985(7) 0.02334(6) 0.01355(17) Uani 1 1 d .
Cl1 Cl -0.07994(13) 0.83494(12) 0.54168(12) 0.0593(4) Uani 1 1 d .
Cl2 Cl 0.00427(11) 0.56717(11) 0.60689(9) 0.0460(3) Uani 1 1 d .
Cl3 Cl 0.18708(9) 0.72994(11) 0.47356(8) 0.0428(3) Uani 1 1 d .
C1 C 0.3071(3) 1.1981(3) 0.1190(3) 0.0192(6) Uani 1 1 d .
C2 C 0.2086(3) 1.2756(3) 0.0320(3) 0.0251(7) Uani 1 1 d .
H2A H 0.1768 1.2434 -0.0151 0.030 Uiso 1 1 calc R
C3 C 0.1576(4) 1.3992(3) 0.0145(3) 0.0314(8) Uani 1 1 d .
H3A H 0.0936 1.4527 -0.0466 0.038 Uiso 1 1 calc R
C4 C 0.1998(4) 1.4450(3) 0.0859(3) 0.0343(9) Uani 1 1 d .
H4A H 0.1622 1.5290 0.0754 0.041 Uiso 1 1 calc R
C5 C 0.2963(4) 1.3691(3) 0.1720(3) 0.0347(9) Uani 1 1 d .
H5A H 0.3246 1.4009 0.2210 0.042 Uiso 1 1 calc R
C6 C 0.3526(4) 1.2461(3) 0.1878(3) 0.0261(7) Uani 1 1 d .
H6A H 0.4219 1.1952 0.2453 0.031 Uiso 1 1 calc R
C7 C 0.4485(3) 0.9540(3) 0.2816(3) 0.0183(6) Uani 1 1 d .
C8 C 0.3727(3) 0.9593(3) 0.3774(3) 0.0238(7) Uani 1 1 d .
H8A H 0.2828 1.0116 0.3668 0.029 Uiso 1 1 calc R
C9 C 0.4279(4) 0.8886(3) 0.4881(3) 0.0270(7) Uani 1 1 d .
H9A H 0.3768 0.8938 0.5530 0.032 Uiso 1 1 calc R
C10 C 0.5574(4) 0.8108(3) 0.5036(3) 0.0296(8) Uani 1 1 d .
H10A H 0.5948 0.7616 0.5793 0.036 Uiso 1 1 calc R
C11 C 0.6335(3) 0.8040(3) 0.4091(3) 0.0284(8) Uani 1 1 d .
H11A H 0.7222 0.7496 0.4204 0.034 Uiso 1 1 calc R
C12 C 0.5797(3) 0.8766(3) 0.2984(3) 0.0220(7) Uani 1 1 d .
H12A H 0.6328 0.8736 0.2336 0.026 Uiso 1 1 calc R
C13 C 0.2067(3) 0.9779(3) 0.1555(3) 0.0194(7) Uani 1 1 d .
H13A H 0.2095 0.9023 0.2294 0.023 Uiso 1 1 calc R
H13B H 0.1265 1.0431 0.1575 0.023 Uiso 1 1 calc R
C14 C 0.1886(3) 0.9455(3) 0.0559(3) 0.0168(6) Uani 1 1 d .
H14A H 0.1510 1.0227 -0.0128 0.020 Uiso 1 1 calc R
H14B H 0.1230 0.8880 0.0777 0.020 Uiso 1 1 calc R
C15 C 0.3181(3) 0.8173(3) -0.0819(3) 0.0186(6) Uani 1 1 d .
C16 C 0.2259(3) 0.8992(3) -0.1726(3) 0.0247(7) Uani 1 1 d .
H16A H 0.1904 0.9833 -0.1827 0.030 Uiso 1 1 calc R
C17 C 0.1865(4) 0.8559(4) -0.2480(3) 0.0329(8) Uani 1 1 d .
H17A H 0.1228 0.9104 -0.3091 0.039 Uiso 1 1 calc R
C18 C 0.2399(4) 0.7337(4) -0.2341(3) 0.0363(9) Uani 1 1 d .
H18A H 0.2128 0.7049 -0.2858 0.044 Uiso 1 1 calc R
C19 C 0.3315(5) 0.6545(4) -0.1464(3) 0.0375(9) Uani 1 1 d .
H19A H 0.3686 0.5712 -0.1382 0.045 Uiso 1 1 calc R
C20 C 0.3709(4) 0.6949(3) -0.0687(3) 0.0285(8) Uani 1 1 d .
H20A H 0.4334 0.6391 -0.0071 0.034 Uiso 1 1 calc R
C21 C 0.4142(3) 0.7270(3) 0.1530(3) 0.0159(6) Uani 1 1 d .
C22 C 0.5543(3) 0.6871(3) 0.1842(3) 0.0189(6) Uani 1 1 d .
H22A H 0.6197 0.7341 0.1371 0.023 Uiso 1 1 calc R
C23 C 0.5988(3) 0.5789(3) 0.2839(3) 0.0219(7) Uani 1 1 d .
H23A H 0.6945 0.5516 0.3044 0.026 Uiso 1 1 calc R
C24 C 0.5035(3) 0.5115(3) 0.3530(3) 0.0226(7) Uani 1 1 d .
H24A H 0.5334 0.4376 0.4212 0.027 Uiso 1 1 calc R
C25 C 0.3631(3) 0.5518(3) 0.3228(3) 0.0221(7) Uani 1 1 d .
H25A H 0.2976 0.5058 0.3711 0.026 Uiso 1 1 calc R
C26 C 0.3184(3) 0.6584(3) 0.2229(3) 0.0190(6) Uani 1 1 d .
H26A H 0.2228 0.6846 0.2021 0.023 Uiso 1 1 calc R
C27 C 0.0129(3) 0.7185(3) 0.4986(3) 0.0282(8) Uani 1 1 d .
H27A H -0.0294 0.7299 0.4257 0.034 Uiso 1 1 calc R

loop_
_atom_site_aniso_label
_atom_site_aniso_U_11
_atom_site_aniso_U_22
_atom_site_aniso_U_33
_atom_site_aniso_U_23
_atom_site_aniso_U_13
_atom_site_aniso_U_12
Br1 0.01864(17) 0.0229(2) 0.0197(2) -0.00580(16) -0.00137(13) -0.00450(13)
Ni1 0.0146(3) 0.0132(4) 0.0128(4) -0.0071(3) 0.0023(3) -0.0051(3)
P1 0.0170(3) 0.0156(4) 0.0149(4) -0.0085(4) 0.0023(3) -0.0043(3)
P2 0.0155(3) 0.0136(4) 0.0137(4) -0.0067(3) 0.0004(3) -0.0054(3)
Cl1 0.0581(7) 0.0616(8) 0.0651(8) -0.0441(7) -0.0202(6) 0.0185(6)
Cl2 0.0511(6) 0.0459(6) 0.0375(6) -0.0069(5) -0.0036(4) -0.0239(5)
Cl3 0.0316(4) 0.0699(7) 0.0255(5) -0.0147(5) 0.0016(4) -0.0193(4)
C1 0.0239(15) 0.0177(16) 0.0181(16) -0.0097(15) 0.0059(13) -0.0061(12)
C2 0.0267(16) 0.0240(18) 0.0271(18) -0.0146(16) 0.0027(14) -0.0033(13)
C3 0.0294(17) 0.0249(19) 0.033(2) -0.0104(17) -0.0002(15) 0.0052(15)
C4 0.042(2) 0.0196(19) 0.042(2) -0.0166(18) 0.0096(17) -0.0039(15)
C5 0.055(2) 0.025(2) 0.031(2) -0.0189(18) 0.0018(18) -0.0086(17)
C6 0.0363(18) 0.0222(18) 0.0232(18) -0.0123(16) 0.0007(14) -0.0070(14)
C7 0.0235(15) 0.0166(16) 0.0169(16) -0.0073(14) 0.0029(12) -0.0088(12)
C8 0.0268(16) 0.0249(18) 0.0208(17) -0.0116(16) 0.0034(13) -0.0047(13)
C9 0.0373(18) 0.0291(19) 0.0191(17) -0.0115(16) 0.0064(14) -0.0152(15)
C10 0.043(2) 0.0261(19) 0.0196(18) -0.0063(16) -0.0068(15) -0.0112(16)
C11 0.0273(17) 0.0285(19) 0.0283(19) -0.0110(17) -0.0079(14) -0.0024(14)
C12 0.0226(15) 0.0257(18) 0.0214(17) -0.0120(16) 0.0009(13) -0.0079(13)
C13 0.0171(14) 0.0198(17) 0.0229(17) -0.0111(15) 0.0049(12) -0.0045(12)
C14 0.0143(13) 0.0161(16) 0.0184(16) -0.0050(14) -0.0013(11) -0.0043(11)
C15 0.0237(15) 0.0208(17) 0.0154(16) -0.0076(14) 0.0022(12) -0.0135(12)
C16 0.0266(16) 0.0301(19) 0.0192(17) -0.0094(16) 0.0007(13) -0.0117(14)
C17 0.0363(19) 0.047(2) 0.0195(18) -0.0139(18) -0.0033(15) -0.0167(17)
C18 0.059(2) 0.045(2) 0.0216(19) -0.0186(19) 0.0058(17) -0.034(2)
C19 0.068(3) 0.028(2) 0.027(2) -0.0171(18) 0.0048(19) -0.0225(19)
C20 0.047(2) 0.0234(18) 0.0189(17) -0.0097(16) -0.0017(15) -0.0112(15)
C21 0.0196(14) 0.0155(15) 0.0174(16) -0.0109(14) -0.0002(12) -0.0046(12)
C22 0.0193(14) 0.0195(17) 0.0205(17) -0.0098(15) 0.0008(12) -0.0065(12)
C23 0.0197(15) 0.0206(17) 0.0254(18) -0.0096(16) -0.0042(13) -0.0025(13)
C24 0.0342(17) 0.0161(16) 0.0181(16) -0.0084(15) -0.0066(14) -0.0010(13)
C25 0.0300(16) 0.0172(17) 0.0201(17) -0.0071(15) 0.0048(14) -0.0104(13)
C26 0.0208(14) 0.0176(16) 0.0200(16) -0.0089(15) 0.0007(12) -0.0048(12)
C27 0.0279(17) 0.033(2) 0.0250(18) -0.0133(17) -0.0037(14) -0.0056(15)

loop_
_atom_type_symbol
_atom_type_description
_atom_type_scat_dispersion_real
_atom_type_scat_dispersion_imag
_atom_type_scat_source
C C 0.0181 0.0091 'International Tables Vol C Tables 4.2.6.8 and 6.1.1.4'
H H 0.0000 0.0000 'International Tables Vol C Tables 4.2.6.8 and 6.1.1.4'
P P 0.2955 0.4335 'International Tables Vol C Tables 4.2.6.8 and 6.1.1.4'
Cl Cl 0.3639 0.7018 'International Tables Vol C Tables 4.2.6.8 and 6.1.1.4'
Ni Ni -3.0029 0.5091 'International Tables Vol C Tables 4.2.6.8 and 6.1.1.4'
Br Br -0.6763 1.2805 'International Tables Vol C Tables 4.2.6.8 and 6.1.1.4'

loop_
_geom_angle_atom_site_label_1
_geom_angle_atom_site_label_2
_geom_angle_atom_site_label_3
_geom_angle
_geom_angle_site_symmetry_1
_geom_angle_site_symmetry_3
P2 Ni1 P2 180.0 2_675 .
P2 Ni1 P1 96.35(3) 2_675 .
P2 Ni1 P1 83.65(3) . .
P2 Ni1 P1 83.65(3) 2_675 2_675
P2 Ni1 P1 96.35(3) . 2_675
P1 Ni1 P1 180.0 . 2_675
C7 P1 C1 105.95(14) . .
C7 P1 C13 104.30(15) . .
C1 P1 C13 103.01(14) . .
C7 P1 Ni1 114.21(10) . .
C1 P1 Ni1 118.44(11) . .
C13 P1 Ni1 109.50(9) . .
C21 P2 C15 105.35(14) . .
C21 P2 C14 106.26(14) . .
C15 P2 C14 103.24(13) . .
C21 P2 Ni1 107.65(9) . .
C15 P2 Ni1 127.30(11) . .
C14 P2 Ni1 105.43(10) . .
C6 C1 C2 119.5(3) . .
C6 C1 P1 122.2(2) . .
C2 C1 P1 118.3(2) . .
C3 C2 C1 120.0(3) . .
C4 C3 C2 120.2(3) . .
C5 C4 C3 120.1(3) . .
C4 C5 C6 120.5(3) . .
C5 C6 C1 119.7(3) . .
C12 C7 C8 119.2(3) . .
C12 C7 P1 120.8(2) . .
C8 C7 P1 119.8(2) . .
C9 C8 C7 120.4(3) . .
C10 C9 C8 119.7(3) . .
C9 C10 C11 120.5(3) . .
C12 C11 C10 119.8(3) . .
C11 C12 C7 120.3(3) . .
C14 C13 P1 110.8(2) . .
C13 C14 P2 108.02(19) . .
C20 C15 C16 119.9(3) . .
C20 C15 P2 120.7(2) . .
C16 C15 P2 119.3(2) . .
C17 C16 C15 119.3(3) . .
C18 C17 C16 120.2(3) . .
C19 C18 C17 120.4(3) . .
C18 C19 C20 120.5(3) . .
C15 C20 C19 119.6(3) . .
C26 C21 C22 119.6(3) . .
C26 C21 P2 120.9(2) . .
C22 C21 P2 119.5(2) . .
C23 C22 C21 120.4(3) . .
C24 C23 C22 119.8(3) . .
C23 C24 C25 120.0(3) . .
C26 C25 C24 120.5(3) . .
C25 C26 C21 119.7(3) . .
Cl3 C27 Cl1 110.9(2) . .
Cl3 C27 Cl2 108.76(18) . .
Cl1 C27 Cl2 110.3(2) . .

loop_
_geom_bond_atom_site_label_1
_geom_bond_atom_site_label_2
_geom_bond_distance
_geom_bond_site_symmetry_2
Ni1 P2 2.2367(7) 2_675
Ni1 P2 2.2367(7) .
Ni1 P1 2.2447(7) .
Ni1 P1 2.2447(7) 2_675
P1 C7 1.810(3) .
P1 C1 1.812(3) .
P1 C13 1.859(3) .
P2 C21 1.819(3) .
P2 C15 1.820(3) .
P2 C14 1.827(3) .
Cl1 C27 1.762(3) .
Cl2 C27 1.769(4) .
Cl3 C27 1.748(4) .
C1 C6 1.392(4) .
C1 C2 1.399(5) .
C2 C3 1.385(5) .
C3 C4 1.384(5) .
C4 C5 1.377(5) .
C5 C6 1.392(5) .
C7 C12 1.390(4) .
C7 C8 1.396(4) .
C8 C9 1.388(5) .
C9 C10 1.380(5) .
C10 C11 1.388(5) .
C11 C12 1.387(5) .
C13 C14 1.519(4) .
C15 C20 1.390(5) .
C15 C16 1.400(4) .
C16 C17 1.394(5) .
C17 C18 1.385(6) .
C18 C19 1.367(6) .
C19 C20 1.396(5) .
C21 C26 1.393(4) .
C21 C22 1.394(4) .
C22 C23 1.393(5) .
C23 C24 1.380(5) .
C24 C25 1.394(4) .
C25 C26 1.385(5) .
